data_4002851
loop_
_publ_author_name
'Dmytro V. Dudenko'
'P. Andrew Williams'
'Colan E. Hughes'
'Oleg N. Antzutkin'
'Sitaram P. Velaga'
'Steven P. Brown'
'Kenneth D. M. Harris'

_publ_section_title
;
 Exploiting the Synergy of Powder X-ray Diffraction and Solid-State NMR
 Spectroscopy in Structure Determination of Organic Molecular Solids
;
_journal_name_full 'The Journal of Physical Chemistry. C, Nanomaterials and Interfaces'
_journal_page_first 12258
_journal_page_last 12265
_journal_paper_doi 10.1021/jp4041106
_journal_volume 13
_journal_year 2013
_chemical_formula_sum 'C25 H22 Cl N3 O5'
_chemical_formula_weight 479.92
_space_group_IT_number 14
_symmetry_cell_setting monoclinic
_symmetry_space_group_name_Hall '-P 2yab'
_symmetry_space_group_name_H-M 'P 1 21/a 1'
_cell_angle_alpha 90.0
_cell_angle_beta 97.3103(20)
_cell_angle_gamma 90.0
_cell_formula_units_Z 4
_cell_length_a 27.3847(10)
_cell_length_b 5.01906(16)
_cell_length_c 17.1935(6)
_cell_volume 2343.96(14)
_computing_structure_refinement GSAS
_pd_phase_name 'from C:/Documents and Settings/dmytro/My Documents/data/IND-NIC-D/'
_refine_ls_goodness_of_fit_all 1.33
_refine_ls_matrix_type full
_refine_ls_number_parameters 226
_refine_ls_number_restraints 188
_refine_ls_shift/su_max 1.20
_refine_ls_shift/su_mean 0.05
_cod_data_source_file jp4041106_si_002.cif
_cod_data_source_block IND-NIC-D_publ
_cod_original_cell_volume 2343.96(21)
_cod_database_code 4002851

loop_
_symmetry_equiv_pos_site_id
_symmetry_equiv_pos_as_xyz
1 +x,+y,+z
2 -x+1/2,+y+1/2,-z
-1 -x,-y,-z
-2 +x+1/2,-y+1/2,+z

loop_
_atom_site_label
_atom_site_type_symbol
_atom_site_thermal_displace_type
_atom_site_fract_x
_atom_site_fract_y
_atom_site_fract_z
_atom_site_occupancy
_atom_site_U_iso_or_equiv
_atom_site_calc_flag
_atom_site_refinement_flags
_atom_site_disorder_assembly
_atom_site_disorder_group
Cl37 Cl Uiso 0.1273(2) 0.5748(7) 0.8301(3) 1.000 0.030(2) . . . .
O17 O Uiso 0.5257(2) -0.3224(10) 0.8234(3) 1.000 0.030(2) . . . .
O26 O Uiso 0.3620(2) 0.1442(9) 0.5862(3) 1.000 0.030(2) . . . .
O27 O Uiso 0.4364(3) 0.1643(9) 0.5467(3) 1.000 0.030(2) . . . .
O30 O Uiso 0.3620(2) 0.4290(3) 0.9661(4) 1.000 0.030(2) . . . .
N16 N Uiso 0.37221(11) 0.3796(3) 0.84053(18) 1.000 0.030(2) . . . .
C1 C Uiso 0.40964(13) 0.1863(6) 0.85060(18) 1.000 0.030(2) . . . .
C2 C Uiso 0.42541(16) 0.0138(7) 0.91168(18) 1.000 0.030(2) . . . .
C4 C Uiso 0.46394(17) -0.1574(6) 0.9041(2) 1.000 0.030(2) . . . .
C6 C Uiso 0.48704(14) -0.1580(5) 0.8357(3) 1.000 0.030(2) . . . .
C7 C Uiso 0.47159(12) 0.0126(5) 0.7750(2) 1.000 0.030(2) . . . .
C9 C Uiso 0.43251(12) 0.1871(4) 0.78224(16) 1.000 0.030(2) . . . .
C10 C Uiso 0.40857(12) 0.3840(4) 0.73020(18) 1.000 0.030(2) . . . .
C11 C Uiso 0.37243(12) 0.4982(5) 0.7658(2) 1.000 0.030(2) . . . .
C12 C Uiso 0.33819(15) 0.7113(6) 0.7339(4) 1.000 0.030(2) . . . .
C18 C Uiso 0.5422(4) -0.518(2) 0.8804(6) 1.000 0.030(2) . . . .
C22 C Uiso 0.42139(15) 0.4506(4) 0.65060(17) 1.000 0.030(2) . . . .
C25 C Uiso 0.40388(16) 0.2396(4) 0.59175(16) 1.000 0.030(2) . . . .
C29 C Uiso 0.34370(6) 0.42258(12) 0.89802(5) 1.000 0.030(2) . . . .
C31 C Uiso 0.28964(7) 0.4631(2) 0.88184(9) 1.000 0.030(2) . . . .
C32 C Uiso 0.26619(11) 0.6354(3) 0.92823(14) 1.000 0.030(2) . . . .
C34 C Uiso 0.21615(12) 0.6721(5) 0.9131(2) 1.000 0.030(2) . . . .
C36 C Uiso 0.18988(10) 0.5362(6) 0.8516(2) 1.000 0.030(2) . . . .
C38 C Uiso 0.21223(10) 0.3648(6) 0.80492(18) 1.000 0.030(2) . . . .
C40 C Uiso 0.26245(10) 0.3277(4) 0.82007(11) 1.000 0.030(2) . . . .
O53 O Uiso 0.2334(3) -0.2743(12) 0.61461(10) 1.000 0.051(4) . . . .
N45 N Uiso 0.0968(3) 0.2863(9) 0.5525(3) 1.000 0.051(4) . . . .
N54 N Uiso 0.2533(3) 0.1551(12) 0.59317(11) 1.000 0.051(4) . . . .
C42 C Uiso 0.1680(2) 0.0296(4) 0.60043(9) 1.000 0.051(4) . . . .
C43 C Uiso 0.1448(3) 0.2299(5) 0.55332(14) 1.000 0.051(4) . . . .
C46 C Uiso 0.0702(2) 0.1456(11) 0.5984(3) 1.000 0.051(4) . . . .
C48 C Uiso 0.0906(2) -0.0564(10) 0.6467(2) 1.000 0.051(4) . . . .
C50 C Uiso 0.1401(2) -0.1138(6) 0.64745(14) 1.000 0.051(4) . . . .
C52 C Uiso 0.2213(2) -0.0396(4) 0.60318(5) 1.000 0.051(4) . . . .
H3 H Uiso 0.4077(2) 0.0134(9) 0.96456(19) 1.000 0.036(3) . . . .
H5 H Uiso 0.4765(2) -0.2929(6) 0.9514(3) 1.000 0.036(3) . . . .
H8 H Uiso 0.48941(14) 0.0121(7) 0.7222(2) 1.000 0.036(3) . . . .
H13 H Uiso 0.320(4) 0.653(10) 0.678(4) 1.000 0.036(3) . . . .
H14 H Uiso 0.3582(11) 0.889(8) 0.728(7) 1.000 0.036(3) . . . .
H15 H Uiso 0.312(3) 0.745(18) 0.773(4) 1.000 0.036(3) . . . .
H19 H Uiso 0.5136(19) -0.56(2) 0.915(6) 1.000 0.036(3) . . . .
H20 H Uiso 0.573(4) -0.444(15) 0.917(6) 1.000 0.036(3) . . . .
H21 H Uiso 0.552(6) -0.693(10) 0.8518(15) 1.000 0.036(3) . . . .
H23 H Uiso 0.46131(16) 0.4697(12) 0.6536(2) 1.000 0.036(3) . . . .
H24 H Uiso 0.4043(3) 0.6402(4) 0.6317(2) 1.000 0.036(3) . . . .
H28 H Uiso 0.4207(12) 0.018(16) 0.506(5) 1.000 0.036(3) . . . .
H33 H Uiso 0.28727(16) 0.7406(4) 0.97626(13) 1.000 0.036(3) . . . .
H35 H Uiso 0.19753(17) 0.8061(5) 0.9490(3) 1.000 0.036(3) . . . .
H39 H Uiso 0.19081(15) 0.2605(7) 0.7570(2) 1.000 0.036(3) . . . .
H41 H Uiso 0.28078(15) 0.1933(4) 0.78391(12) 1.000 0.036(3) . . . .
H44 H Uiso 0.1656(3) 0.3456(5) 0.51586(12) 1.000 0.062(5) . . . .
H47 H Uiso 0.0315(3) 0.1937(15) 0.5969(4) 1.000 0.062(5) . . . .
H49 H Uiso 0.0684(3) -0.1672(12) 0.6833(3) 1.000 0.062(5) . . . .
H51 H Uiso 0.1570(3) -0.2710(6) 0.68481(12) 1.000 0.062(5) . . . .
H55 H Uiso 0.2440(9) 0.3278(16) 0.596(6) 1.000 0.062(5) . . . .
H56 H Uiso 0.2848(7) 0.116(3) 0.592(7) 1.000 0.062(5) . . . .

loop_
_atom_type_symbol
_atom_type_number_in_cell
C 100.0
H 88.0
N 12.0
O 20.0
Cl 4.0

loop_
_geom_angle_atom_site_label_1
_geom_angle_atom_site_label_2
_geom_angle_atom_site_label_3
_geom_angle
_geom_angle_site_symmetry_1
_geom_angle_site_symmetry_2
_geom_angle_site_symmetry_3
_geom_angle_publ_flag
C6 O17 C18 119.4(6) . . . yes
C1 N16 C11 108.3(3) . . . yes
C1 N16 C29 120.0(2) . . . yes
C11 N16 C29 131.7(2) . . . yes
C25 O27 H28 110(3) . . . no
N16 C1 C2 132.5(3) . . . yes
C2 C1 C9 120.5(3) . . . no
N16 C1 C9 107.0(3) . . . yes
C1 C2 C4 119.0(3) . . . no
C2 C4 C6 120.8(3) . . . no
O17 C6 C7 115.1(4) . . . yes
C4 C6 C7 120.4(3) . . . no
O17 C6 C4 124.5(4) . . . yes
C6 C7 C9 119.1(3) . . . no
C1 C9 C7 120.1(3) . . . no
C7 C9 C10 132.0(3) . . . no
C1 C9 C10 107.9(3) . . . no
C9 C10 C11 108.2(3) . . . no
C11 C10 C22 126.1(3) . . . no
C9 C10 C22 125.7(3) . . . no
N16 C11 C10 108.6(3) . . . yes
N16 C11 C12 124.3(3) . . . yes
C10 C11 C12 127.1(4) . . . no
C10 C22 C25 111.6(2) . . . no
O26 C25 O27 122.5(4) . . . yes
O27 C25 C22 114.8(4) . . . yes
O26 C25 C22 122.7(4) . . . yes
O30 C29 C31 117.2(3) . . . yes
N16 C29 C31 122.63(16) . . . yes
O30 C29 N16 120.2(3) . . . yes
C29 C31 C40 119.94(15) . . . no
C32 C31 C40 120.0(2) . . . no
C29 C31 C32 120.05(16) . . . no
C31 C32 C34 119.9(2) . . . no
C32 C34 C36 119.2(3) . . . no
Cl37 C36 C34 121.2(3) . . . yes
Cl37 C36 C38 116.9(3) . . . yes
C34 C36 C38 122.0(3) . . . no
C36 C38 C40 118.8(3) . . . no
C31 C40 C38 120.1(2) . . . no
C1 C2 H3 120.5(4) . . . no
C4 C2 H3 120.5(4) . . . no
C2 C4 H5 119.6(4) . . . no
C6 C4 H5 119.6(5) . . . no
C6 C7 H8 120.4(4) . . . no
C9 C7 H8 120.4(3) . . . no
C11 C12 H13 110(4) . . . no
C11 C12 H14 110(3) . . . no
C11 C12 H15 109(4) . . . no
H13 C12 H14 110(7) . . . no
H13 C12 H15 110(7) . . . no
H14 C12 H15 109(7) . . . no
O17 C18 H19 109(5) . . . no
O17 C18 H20 109(4) . . . no
O17 C18 H21 109(2) . . . no
H19 C18 H20 109(7) . . . no
H19 C18 H21 110(8) . . . no
H20 C18 H21 110(9) . . . no
C10 C22 H23 109.1(3) . . . no
C10 C22 H24 109.0(4) . . . no
C25 C22 H23 109.0(4) . . . no
C25 C22 H24 109.1(4) . . . no
H23 C22 H24 109.0(6) . . . no
C31 C32 H33 120.1(3) . . . no
C34 C32 H33 120.1(3) . . . no
C32 C34 H35 120.4(4) . . . no
C36 C34 H35 120.4(4) . . . no
C36 C38 H39 120.6(3) . . . no
C40 C38 H39 120.6(3) . . . no
C31 C40 H41 120.0(3) . . . no
C38 C40 H41 120.0(3) . . . no
C43 N45 C46 119.2(5) . . . yes
C43 C42 C50 118.1(5) . . . no
C43 C42 C52 123.9(4) . . . no
C50 C42 C52 118.1(3) . . . no
N45 C43 C42 122.1(5) . . . yes
N45 C46 C48 122.1(6) . . . yes
C46 C48 C50 118.6(4) . . . no
C42 C50 C48 120.0(3) . . . no
O53 C52 N54 123.5(6) . . . yes
O53 C52 C42 117.9(5) . . . yes
N54 C52 C42 118.6(4) . . . yes
C52 N54 H55 120(2) . . . no
C52 N54 H56 119.7(18) . . . no
H55 N54 H56 120(2) . . . no
N45 C43 H44 118.0(5) . . . no
C42 C43 H44 119.9(8) . . . no
N45 C46 H47 118.1(7) . . . no
C48 C46 H47 119.8(6) . . . no
C46 C48 H49 120.8(6) . . . no
C50 C48 H49 120.6(6) . . . no
C42 C50 H51 120.0(6) . . . no
C48 C50 H51 120.1(6) . . . no

loop_
_geom_bond_atom_site_label_1
_geom_bond_atom_site_label_2
_geom_bond_distance
_geom_bond_site_symmetry_1
_geom_bond_site_symmetry_2
_geom_bond_publ_flag
Cl37 C36 1.718(6) . . yes
O17 C6 1.380(6) . . yes
O17 C18 1.420(11) . . yes
O26 C25 1.235(7) . . yes
O27 C25 1.308(8) . . yes
O30 C29 1.214(7) . . yes
N16 C1 1.406(4) . . yes
N16 C11 1.417(4) . . yes
N16 C29 1.353(3) . . yes
O27 H28 1.07(8) . . no
C1 C9 1.400(4) . . no
C1 C2 1.387(5) . . no
C2 C4 1.380(6) . . no
C4 C6 1.405(6) . . no
C6 C7 1.374(5) . . no
C7 C9 1.401(4) . . no
C9 C10 1.435(4) . . no
C10 C11 1.355(4) . . no
C10 C22 1.493(4) . . no
C11 C12 1.481(5) . . no
C22 C25 1.501(4) . . no
C29 C31 1.485(2) . . no
C31 C40 1.394(3) . . no
C31 C32 1.388(3) . . no
C32 C34 1.374(4) . . no
C34 C36 1.381(5) . . no
C36 C38 1.373(4) . . no
C38 C40 1.379(4) . . no
O53 C52 1.233(7) . . yes
C2 H3 1.084(5) . . no
C4 H5 1.082(6) . . no
C7 H8 1.084(5) . . no
C12 H13 1.07(7) . . no
C12 H14 1.06(4) . . no
C12 H15 1.06(8) . . no
C18 H19 1.06(8) . . no
C18 H20 1.05(11) . . no
C18 H21 1.06(8) . . no
C22 H24 1.092(5) . . no
C22 H23 1.092(6) . . no
C32 H33 1.083(4) . . no
C34 H35 1.083(5) . . no
C38 H39 1.084(5) . . no
C40 H41 1.083(4) . . no
N45 C43 1.343(11) . . yes
N45 C46 1.341(8) . . yes
N54 C52 1.338(8) . . yes
C42 C43 1.393(5) . . no
C42 C50 1.383(5) . . no
C42 C52 1.495(8) . . no
C46 C48 1.383(7) . . no
C48 C50 1.384(8) . . no
N54 H55 0.907(17) . . no
N54 H56 0.89(3) . . no
C43 H44 1.082(7) . . no
C46 H47 1.084(10) . . no
C48 H49 1.083(8) . . no
C50 H51 1.083(5) . . no

loop_
_geom_hbond_atom_site_label_D
_geom_hbond_atom_site_label_H
_geom_hbond_atom_site_label_A
_geom_hbond_distance_DH
_geom_hbond_distance_HA
_geom_hbond_distance_DA
_geom_hbond_angle_DHA
_geom_hbond_site_symmetry_A
_geom_hbond_publ_flag
O27 H28 N45 1.07(8) 1.57(8) 2.635(7) 174(5) 2_546 yes
N54 H55 O53 0.907(17) 2.049(17) 2.947(9) 171(2) 1_565 yes
N54 H56 O26 0.89(3) 2.13(3) 2.995(10) 163(4) . yes
C2 H3 O30 1.084(5) 2.434(6) 2.941(6) 107.1(4) . yes
C12 H13 O53 1.07(7) 2.51(10) 3.309(8) 131(7) 1_565 yes
C18 H20 O30 1.05(11) 2.51(10) 3.505(12) 157(7) 3_657 yes
C34 H35 O30 1.083(5) 2.403(8) 3.419(7) 155.6(3) 2_557 yes
C43 H44 O26 1.082(7) 2.358(6) 3.162(5) 129.9(7) 2_556 yes

loop_
_geom_torsion_atom_site_label_1
_geom_torsion_atom_site_label_2
_geom_torsion_atom_site_label_3
_geom_torsion_atom_site_label_4
_geom_torsion
_geom_torsion_site_symmetry_1
_geom_torsion_site_symmetry_2
_geom_torsion_site_symmetry_3
_geom_torsion_site_symmetry_4
_geom_torsion_publ_flag
C18 O17 C6 C7 -175.8(6) . . . . no
C18 O17 C6 C4 4.2(8) . . . . no
C29 N16 C1 C2 0.0(5) . . . . no
C11 N16 C1 C9 -0.1(3) . . . . no
C1 N16 C29 O30 41.9(3) . . . . no
C11 N16 C29 O30 -138.1(3) . . . . no
C29 N16 C1 C9 180.0(2) . . . . no
C11 N16 C1 C2 -180.0(4) . . . . no
C29 N16 C11 C10 -180.0(2) . . . . no
C1 N16 C11 C12 180.0(3) . . . . no
C29 N16 C11 C12 0.0(5) . . . . no
C11 N16 C29 C31 42.0(3) . . . . no
C1 N16 C11 C10 0.0(3) . . . . no
C1 N16 C29 C31 -138.0(2) . . . . no
N16 C1 C2 C4 179.8(3) . . . . no
C9 C1 C2 C4 -0.1(5) . . . . no
C2 C1 C9 C10 -180.0(3) . . . . no
N16 C1 C9 C10 0.1(3) . . . . no
C2 C1 C9 C7 0.1(5) . . . . no
N16 C1 C9 C7 -179.8(3) . . . . no
C1 C2 C4 C6 0.0(6) . . . . no
C2 C4 C6 C7 0.0(6) . . . . no
C2 C4 C6 O17 -180.0(4) . . . . no
C4 C6 C7 C9 0.0(5) . . . . no
O17 C6 C7 C9 -180.0(3) . . . . no
C6 C7 C9 C1 -0.1(4) . . . . no
C6 C7 C9 C10 -179.9(3) . . . . no
C1 C9 C10 C11 -0.1(3) . . . . no
C1 C9 C10 C22 180.0(3) . . . . no
C7 C9 C10 C11 179.8(3) . . . . no
C7 C9 C10 C22 -0.1(5) . . . . no
C22 C10 C11 C12 0.0(5) . . . . no
C22 C10 C11 N16 180.0(3) . . . . no
C9 C10 C22 C25 74.7(4) . . . . no
C9 C10 C11 C12 -180.0(3) . . . . no
C11 C10 C22 C25 -105.2(3) . . . . no
C9 C10 C11 N16 0.0(3) . . . . no
C10 C22 C25 O26 46.5(5) . . . . no
C10 C22 C25 O27 -133.5(4) . . . . no
O30 C29 C31 C32 34.49(18) . . . . no
O30 C29 C31 C40 -145.44(16) . . . . no
N16 C29 C31 C32 -145.61(15) . . . . no
N16 C29 C31 C40 34.47(18) . . . . no
C29 C31 C32 C34 -179.93(18) . . . . no
C40 C31 C32 C34 0.0(3) . . . . no
C29 C31 C40 C38 179.96(19) . . . . no
C32 C31 C40 C38 0.0(3) . . . . no
C31 C32 C34 C36 0.0(4) . . . . no
C32 C34 C36 Cl37 -180.0(3) . . . . no
C32 C34 C36 C38 0.0(5) . . . . no
Cl37 C36 C38 C40 -180.0(3) . . . . no
C34 C36 C38 C40 0.0(5) . . . . no
C36 C38 C40 C31 0.0(4) . . . . no
C46 N45 C43 C42 0.0(6) . . . . no
C43 N45 C46 C48 0.0(8) . . . . no
C50 C42 C43 N45 0.0(4) . . . . no
C52 C42 C50 C48 -180.0(3) . . . . no
C43 C42 C52 O53 -147.0(2) . . . . no
C43 C42 C52 N54 33.0(3) . . . . no
C50 C42 C52 O53 33.0(2) . . . . no
C50 C42 C52 N54 -147.0(2) . . . . no
C52 C42 C43 N45 -180.0(3) . . . . no
C43 C42 C50 C48 0.0(4) . . . . no
N45 C46 C48 C50 0.1(7) . . . . no
C46 C48 C50 C42 -0.1(5) . . . . no
